data_2238013
loop_
_publ_author_name
'Kaewmanee, Narissara'
'Chantrapromma, Suchada'
'Boonnak, Nawong'
'Fun, Hoong-Kun'

_publ_section_title
;
 4-[(<i>E</i>)-(4-Ethoxybenzylidene)amino]phenol
;
_journal_coeditor_code RZ5061
_journal_issue 6
_journal_name_full 'Acta Crystallographica Section E'
_journal_page_first o903
_journal_page_last o904
_journal_paper_doi 10.1107/S1600536813012580
_journal_volume 69
_journal_year 2013
_chemical_formula_iupac 'C15 H15 N O2'
_chemical_formula_moiety 'C15 H15 N O2'
_chemical_formula_sum 'C15 H15 N O2'
_chemical_formula_weight 241.28
_chemical_melting_point_gt 470
_chemical_melting_point_lt 472
_chemical_name_common
;
(<i>E</i>)-4-Ethoxy-4'-hydroxy-aza-stilbene
;
_chemical_name_systematic
;
4-[(<i>E</i>)-(4-Ethoxybenzylidene)amino]phenol
;
_space_group_IT_number 33
_symmetry_cell_setting orthorhombic
_symmetry_space_group_name_Hall 'P 2c -2n'
_symmetry_space_group_name_H-M 'P n a 21'
_atom_sites_solution_hydrogens geom
_atom_sites_solution_primary direct
_atom_sites_solution_secondary difmap
_audit_creation_method SHELXL-97
_cell_angle_alpha 90.00
_cell_angle_beta 90.00
_cell_angle_gamma 90.00
_cell_formula_units_Z 4
_cell_length_a 18.6882(11)
_cell_length_b 10.7420(6)
_cell_length_c 6.3186(4)
_cell_measurement_reflns_used 2382
_cell_measurement_temperature 100
_cell_measurement_theta_max 31.99
_cell_measurement_theta_min 2.18
_cell_volume 1268.45(13)
_computing_cell_refinement 'SAINT (Bruker, 2009)'
_computing_data_collection 'APEX2 (Bruker, 2009)'
_computing_data_reduction 'SAINT (Bruker, 2009)'
_computing_molecular_graphics 'SHELXTL (Sheldrick, 2008)'
_computing_publication_material
;
SHELXTL (Sheldrick, 2008) and PLATON (Spek, 2009)
;
_computing_structure_refinement 'SHELXTL (Sheldrick, 2008)'
_computing_structure_solution 'SHELXTL (Sheldrick, 2008)'
_diffrn_ambient_temperature 100.00(10)
_diffrn_detector_area_resol_mean 8.33
_diffrn_measured_fraction_theta_full 1.000
_diffrn_measured_fraction_theta_max 1.000
_diffrn_measurement_device_type
;
Bruker SMART APEXII CCD area-detector
;
_diffrn_measurement_method '\w scans'
_diffrn_radiation_monochromator graphite
_diffrn_radiation_source 'fine-focus sealed tube'
_diffrn_radiation_type MoK\a
_diffrn_radiation_wavelength 0.71073
_diffrn_reflns_av_R_equivalents 0.0248
_diffrn_reflns_av_sigmaI/netI 0.0158
_diffrn_reflns_limit_h_max 27
_diffrn_reflns_limit_h_min -27
_diffrn_reflns_limit_k_max 15
_diffrn_reflns_limit_k_min -16
_diffrn_reflns_limit_l_max 9
_diffrn_reflns_limit_l_min -9
_diffrn_reflns_number 16922
_diffrn_reflns_theta_full 31.99
_diffrn_reflns_theta_max 31.99
_diffrn_reflns_theta_min 2.18
_diffrn_standards_number 0
_exptl_absorpt_coefficient_mu 0.084
_exptl_absorpt_correction_T_max 0.9792
_exptl_absorpt_correction_T_min 0.9517
_exptl_absorpt_correction_type multi-scan
_exptl_absorpt_process_details '(SADABS; Bruker, 2009)'
_exptl_crystal_colour Colourless
_exptl_crystal_density_diffrn 1.263
_exptl_crystal_density_method 'not measured'
_exptl_crystal_description Block
_exptl_crystal_F_000 512
_exptl_crystal_size_max 0.59
_exptl_crystal_size_mid 0.27
_exptl_crystal_size_min 0.25
_refine_diff_density_max 0.349
_refine_diff_density_min -0.192
_refine_ls_extinction_method none
_refine_ls_goodness_of_fit_ref 1.101
_refine_ls_hydrogen_treatment mixed
_refine_ls_matrix_type full
_refine_ls_number_parameters 168
_refine_ls_number_reflns 2382
_refine_ls_number_restraints 1
_refine_ls_restrained_S_all 1.101
_refine_ls_R_factor_all 0.0312
_refine_ls_R_factor_gt 0.0301
_refine_ls_shift/su_max 0.001
_refine_ls_shift/su_mean 0.001
_refine_ls_structure_factor_coef Fsqd
_refine_ls_weighting_details 'calc w=1/[\s^2^(Fo^2^)+(0.0562P)^2^+0.1397P] where P=(Fo^2^+2Fc^2^)/3'
_refine_ls_weighting_scheme calc
_refine_ls_wR_factor_gt 0.0831
_refine_ls_wR_factor_ref 0.0859
_reflns_number_gt 2319
_reflns_number_total 2382
_reflns_threshold_expression I>2\s(I)
_cod_data_source_file rz5061.cif
_cod_data_source_block I
_cod_database_code 2238013
_cod_database_fobs_code 2238013

loop_
_symmetry_equiv_pos_as_xyz
'x, y, z'
'-x, -y, z+1/2'
'x+1/2, -y+1/2, z'
'-x+1/2, y+1/2, z+1/2'

loop_
_atom_site_type_symbol
_atom_site_label
_atom_site_fract_x
_atom_site_fract_y
_atom_site_fract_z
_atom_site_U_iso_or_equiv
_atom_site_adp_type
_atom_site_calc_flag
_atom_site_refinement_flags
_atom_site_occupancy
_atom_site_symmetry_multiplicity
O O1 1.07262(4) 0.90374(7) 0.65280(16) 0.02092(17) Uani d . 1 1
O O2 0.68429(4) 0.01683(7) 0.72655(13) 0.01662(15) Uani d . 1 1
H H1O2 0.6732(11) 0.000(2) 0.851(4) 0.038(5) Uiso d . 1 1
N N1 0.85372(4) 0.43914(7) 0.61658(15) 0.01367(16) Uani d . 1 1
C C1 0.93803(5) 0.59761(9) 0.72367(18) 0.01420(18) Uani d . 1 1
C C2 0.97668(5) 0.64779(9) 0.89339(19) 0.01686(19) Uani d . 1 1
H H2A 0.9725 0.6113 1.0298 0.020 Uiso calc R 1 1
C C3 1.02104(6) 0.75025(10) 0.86479(19) 0.0181(2) Uani d . 1 1
H H3A 1.0468 0.7835 0.9813 0.022 Uiso calc R 1 1
C C4 1.02770(5) 0.80430(9) 0.66463(19) 0.01595(19) Uani d . 1 1
C C5 0.98933(6) 0.75587(10) 0.49369(19) 0.01789(19) Uani d . 1 1
H H5A 0.9934 0.7928 0.3576 0.021 Uiso calc R 1 1
C C6 0.94517(6) 0.65320(10) 0.52393(19) 0.01713(19) Uani d . 1 1
H H6A 0.9194 0.6201 0.4072 0.021 Uiso calc R 1 1
C C7 0.89365(5) 0.48741(8) 0.76077(17) 0.01413(18) Uani d . 1 1
H H7A 0.8944 0.4500 0.8970 0.017 Uiso calc R 1 1
C C8 0.81221(5) 0.33104(9) 0.65972(16) 0.01283(17) Uani d . 1 1
C C9 0.78245(5) 0.30394(9) 0.85792(16) 0.01439(18) Uani d . 1 1
H H9A 0.7915 0.3572 0.9750 0.017 Uiso calc R 1 1
C C10 0.73949(5) 0.19880(9) 0.88339(16) 0.01468(17) Uani d . 1 1
H H10A 0.7190 0.1811 1.0176 0.018 Uiso calc R 1 1
C C11 0.72652(5) 0.11939(8) 0.71249(17) 0.01325(17) Uani d . 1 1
C C12 0.75683(6) 0.14583(9) 0.51485(17) 0.01527(18) Uani d . 1 1
H H12A 0.7489 0.0913 0.3988 0.018 Uiso calc R 1 1
C C13 0.79848(5) 0.25179(9) 0.48866(16) 0.01442(17) Uani d . 1 1
H H13A 0.8178 0.2707 0.3534 0.017 Uiso calc R 1 1
C C14 1.08402(6) 0.95958(10) 0.4482(2) 0.0215(2) Uani d . 1 1
H H14A 1.0383 0.9914 0.3904 0.026 Uiso calc R 1 1
H H14B 1.1037 0.8975 0.3482 0.026 Uiso calc R 1 1
C C15 1.13632(6) 1.06515(11) 0.4787(3) 0.0285(3) Uani d . 1 1
H H15A 1.1448 1.1065 0.3427 0.043 Uiso calc R 1 1
H H15B 1.1816 1.0323 0.5335 0.043 Uiso calc R 1 1
H H15C 1.1165 1.1253 0.5795 0.043 Uiso calc R 1 1

loop_
_atom_site_aniso_label
_atom_site_aniso_U_11
_atom_site_aniso_U_22
_atom_site_aniso_U_33
_atom_site_aniso_U_12
_atom_site_aniso_U_13
_atom_site_aniso_U_23
O1 0.0213(3) 0.0180(3) 0.0234(4) -0.0072(3) -0.0018(3) -0.0007(3)
O2 0.0230(3) 0.0138(3) 0.0131(3) -0.0056(2) 0.0018(3) -0.0011(3)
N1 0.0156(3) 0.0116(3) 0.0138(4) -0.0003(3) 0.0002(3) 0.0000(3)
C1 0.0144(4) 0.0133(3) 0.0148(4) -0.0003(3) -0.0007(3) -0.0011(3)
C2 0.0177(4) 0.0183(4) 0.0146(4) -0.0008(3) -0.0029(4) -0.0003(4)
C3 0.0174(4) 0.0193(4) 0.0176(5) -0.0023(3) -0.0036(4) -0.0023(4)
C4 0.0146(4) 0.0140(4) 0.0193(5) -0.0013(3) -0.0018(4) -0.0007(4)
C5 0.0199(4) 0.0175(4) 0.0162(5) -0.0045(3) -0.0025(4) 0.0009(4)
C6 0.0188(4) 0.0176(4) 0.0150(4) -0.0044(3) -0.0017(4) -0.0002(4)
C7 0.0153(4) 0.0132(4) 0.0139(4) -0.0001(3) 0.0000(3) -0.0002(3)
C8 0.0144(3) 0.0114(3) 0.0126(4) 0.0002(3) -0.0005(3) 0.0001(3)
C9 0.0184(4) 0.0128(4) 0.0119(4) -0.0005(3) 0.0006(3) -0.0015(3)
C10 0.0192(4) 0.0137(4) 0.0111(4) -0.0010(3) 0.0012(4) -0.0007(3)
C11 0.0161(4) 0.0113(3) 0.0123(4) -0.0001(3) 0.0005(3) -0.0001(3)
C12 0.0196(4) 0.0143(4) 0.0119(4) -0.0018(3) 0.0011(4) -0.0015(3)
C13 0.0181(4) 0.0146(4) 0.0106(4) -0.0011(3) 0.0009(4) -0.0010(3)
C14 0.0199(4) 0.0176(4) 0.0269(6) -0.0038(3) -0.0014(4) 0.0044(4)
C15 0.0236(5) 0.0201(5) 0.0420(8) -0.0071(4) 0.0000(5) 0.0019(5)

loop_
_atom_type_symbol
_atom_type_description
_atom_type_scat_dispersion_real
_atom_type_scat_dispersion_imag
_atom_type_scat_source
C C 0.0033 0.0000 'International Tables Vol C Tables 4.2.6.8 and 6.1.1.4'
H H 0.0000 0.0000 'International Tables Vol C Tables 4.2.6.8 and 6.1.1.4'
N N 0.0061 0.0000 'International Tables Vol C Tables 4.2.6.8 and 6.1.1.4'
O O 0.0106 0.0000 'International Tables Vol C Tables 4.2.6.8 and 6.1.1.4'

loop_
_geom_angle_atom_site_label_1
_geom_angle_atom_site_label_2
_geom_angle_atom_site_label_3
_geom_angle
C4 O1 C14 117.86(9)
C11 O2 H1O2 112.7(15)
C7 N1 C8 120.62(9)
C2 C1 C6 118.43(9)
C2 C1 C7 118.72(10)
C6 C1 C7 122.83(9)
C3 C2 C1 120.85(11)
C3 C2 H2A 119.6
C1 C2 H2A 119.6
C2 C3 C4 120.00(10)
C2 C3 H3A 120.0
C4 C3 H3A 120.0
O1 C4 C5 124.52(10)
O1 C4 C3 115.52(9)
C5 C4 C3 119.96(9)
C6 C5 C4 119.59(10)
C6 C5 H5A 120.2
C4 C5 H5A 120.2
C5 C6 C1 121.18(10)
C5 C6 H6A 119.4
C1 C6 H6A 119.4
N1 C7 C1 122.74(9)
N1 C7 H7A 118.6
C1 C7 H7A 118.6
C13 C8 C9 119.41(9)
C13 C8 N1 116.65(9)
C9 C8 N1 123.87(9)
C10 C9 C8 119.99(9)
C10 C9 H9A 120.0
C8 C9 H9A 120.0
C9 C10 C11 120.33(9)
C9 C10 H10A 119.8
C11 C10 H10A 119.8
O2 C11 C10 123.06(9)
O2 C11 C12 117.25(9)
C10 C11 C12 119.68(9)
C13 C12 C11 119.95(9)
C13 C12 H12A 120.0
C11 C12 H12A 120.0
C12 C13 C8 120.62(9)
C12 C13 H13A 119.7
C8 C13 H13A 119.7
O1 C14 C15 107.10(11)
O1 C14 H14A 110.3
C15 C14 H14A 110.3
O1 C14 H14B 110.3
C15 C14 H14B 110.3
H14A C14 H14B 108.5
C14 C15 H15A 109.5
C14 C15 H15B 109.5
H15A C15 H15B 109.5
C14 C15 H15C 109.5
H15A C15 H15C 109.5
H15B C15 H15C 109.5

loop_
_geom_bond_atom_site_label_1
_geom_bond_atom_site_label_2
_geom_bond_distance
O1 C4 1.3605(11)
O1 C14 1.4412(16)
O2 C11 1.3581(11)
O2 H1O2 0.83(3)
N1 C7 1.2867(13)
N1 C8 1.4228(12)
C1 C2 1.4008(15)
C1 C6 1.4026(16)
C1 C7 1.4643(13)
C2 C3 1.3898(14)
C2 H2A 0.9500
C3 C4 1.3972(16)
C3 H3A 0.9500
C4 C5 1.3970(15)
C5 C6 1.3906(14)
C5 H5A 0.9500
C6 H6A 0.9500
C7 H7A 0.9500
C8 C13 1.3996(14)
C8 C9 1.4009(14)
C9 C10 1.3951(13)
C9 H9A 0.9500
C10 C11 1.3973(14)
C10 H10A 0.9500
C11 C12 1.4004(15)
C12 C13 1.3887(13)
C12 H12A 0.9500
C13 H13A 0.9500
C14 C15 1.5094(15)
C14 H14A 0.9900
C14 H14B 0.9900
C15 H15A 0.9800
C15 H15B 0.9800
C15 H15C 0.9800

loop_
_geom_hbond_atom_site_label_D
_geom_hbond_atom_site_label_H
_geom_hbond_atom_site_label_A
_geom_hbond_site_symmetry_A
_geom_hbond_distance_DH
_geom_hbond_distance_HA
_geom_hbond_distance_DA
_geom_hbond_angle_DHA
_geom_hbond_publ_flag
O2 H1O2 N1 4_645 0.83(2) 1.87(2) 2.6971(12) 172(2) y
C6 H6A O2 4_654 0.95 2.51 3.3956(14) 156 y
C9 H9A O2 4_655 0.95 2.38 3.3229(13) 171 y
C14 H14B Cg1 2_764 0.99 2.90 3.7668(12) 147 y

loop_
_geom_torsion_atom_site_label_1
_geom_torsion_atom_site_label_2
_geom_torsion_atom_site_label_3
_geom_torsion_atom_site_label_4
_geom_torsion
C6 C1 C2 C3 0.01(15)
C7 C1 C2 C3 178.24(9)
C1 C2 C3 C4 -0.20(15)
C14 O1 C4 C5 -2.99(14)
C14 O1 C4 C3 177.23(9)
C2 C3 C4 O1 -179.72(9)
C2 C3 C4 C5 0.48(15)
O1 C4 C5 C6 179.64(9)
C3 C4 C5 C6 -0.58(16)
C4 C5 C6 C1 0.40(16)
C2 C1 C6 C5 -0.12(15)
C7 C1 C6 C5 -178.27(9)
C8 N1 C7 C1 179.23(8)
C2 C1 C7 N1 176.43(9)
C6 C1 C7 N1 -5.42(15)
C7 N1 C8 C13 -150.56(9)
C7 N1 C8 C9 32.46(13)
C13 C8 C9 C10 -0.07(14)
N1 C8 C9 C10 176.84(9)
C8 C9 C10 C11 0.67(14)
C9 C10 C11 O2 -178.92(9)
C9 C10 C11 C12 -0.06(15)
O2 C11 C12 C13 177.76(9)
C10 C11 C12 C13 -1.16(15)
C11 C12 C13 C8 1.78(15)
C9 C8 C13 C12 -1.16(14)
N1 C8 C13 C12 -178.29(9)
C4 O1 C14 C15 -179.08(9)
